data_7238421
loop_
_publ_author_name
'Evans, Nicholas H.'
'Allinson, Emma S. H.'
'Lankshear, Michael D.'
'Ng, Ka-Yuen'
'Cowley, Andrew R.'
'Serpell, Christopher J.'
'Santos, S\'ergio M.'
'Costa, Paulo J.'
'F\'elix, V\'itor'
'Beer, Paul D.'

_publ_section_title
;
 Anion templated assembly of [2]catenanes capable of chloride anion
 recognition in aqueous solvent media
;
_journal_issue 6
_journal_name_full 'RSC Advances'
_journal_page_first 995
_journal_paper_doi 10.1039/c1ra00394a
_journal_volume 1
_journal_year 2011
_chemical_absolute_configuration ad
_chemical_compound_source 'synthesis as described'
_chemical_formula_moiety '2(C32 H38 N3 O8), F6 P, Cl)'
_chemical_formula_sum 'C64 H76 Cl F6 N6 O16 P'
_chemical_formula_weight 1365.75
_space_group_IT_number 33
_space_group_name_Hall 'P 2c -2n'
_space_group_name_H-M_alt 'P n a 21'
_symmetry_cell_setting orthorhombic
_symmetry_space_group_name_H-M 'P n a 21'
_atom_sites_solution_hydrogens geom
_atom_sites_solution_primary direct
_cell_angle_alpha 90
_cell_angle_beta 90
_cell_angle_gamma 90
_cell_formula_units_Z 4
_cell_length_a 30.0276(3)
_cell_length_b 23.8378(3)
_cell_length_c 8.9679(2)
_cell_measurement_reflns_used 35133
_cell_measurement_temperature 150
_cell_measurement_theta_max 28
_cell_measurement_theta_min 5
_cell_volume 6419.15(18)
_computing_cell_refinement
;
KappaCCD software 'DENZO' (Otwinowski & Minor, 1996)
;
_computing_data_collection
;
KappaCCD software 'Collect' (Nonius, 2000)
;
_computing_data_reduction
;
KappaCCD software 'DENZO' (Otwinowski & Minor, 1996)
;
_computing_publication_material
;
CRYSTALS (Watkin et al, 2001)
;
_computing_structure_refinement
;
CRYSTALS (Watkin et al, 2001)
;
_computing_structure_solution 'SIR92 (Giacovazzo et al, 1992)'
_diffrn_ambient_temperature 150
_diffrn_measured_fraction_theta_full 0.985
_diffrn_measured_fraction_theta_max 0.980
_diffrn_measurement_device_type
;
Nonius KappaCCD
;
_diffrn_measurement_method \w
_diffrn_radiation_monochromator graphite
_diffrn_radiation_type 'Mo K\a'
_diffrn_radiation_wavelength 0.71073
_diffrn_reflns_av_R_equivalents 0.045
_diffrn_reflns_limit_h_max 27
_diffrn_reflns_limit_h_min -38
_diffrn_reflns_limit_k_max 26
_diffrn_reflns_limit_k_min -30
_diffrn_reflns_limit_l_max 9
_diffrn_reflns_limit_l_min -11
_diffrn_reflns_number 35133
_diffrn_reflns_theta_full 25.010
_diffrn_reflns_theta_max 27.484
_diffrn_reflns_theta_min 5.177
_diffrn_standards_number 0
_exptl_absorpt_coefficient_mu 0.176
_exptl_absorpt_correction_T_max 0.94
_exptl_absorpt_correction_T_min 0.90
_exptl_absorpt_correction_type multi-scan
_exptl_absorpt_process_details 'DENZO/SCALEPACK (Otwinowski & Minor, 1997)'
_exptl_crystal_colour yellow
_exptl_crystal_density_diffrn 1.413
_exptl_crystal_description block
_exptl_crystal_F_000 2864
_exptl_crystal_size_max 0.58
_exptl_crystal_size_mid 0.36
_exptl_crystal_size_min 0.24
_exptl_crystal_thermal_history
;
The material was crystallised at ambient temperature. A suitable crystal
was cooled rapidly to 150K for single-crystal X-ray diffraction analysis.
;
_refine_diff_density_max 0.41
_refine_diff_density_min -0.28
_refine_ls_abs_structure_details 'Flack, 5542 Friedel-pairs'
_refine_ls_abs_structure_Flack 0.01(7)
_refine_ls_extinction_method None
_refine_ls_goodness_of_fit_ref 1.1343
_refine_ls_hydrogen_treatment mixed
_refine_ls_matrix_type full
_refine_ls_number_parameters 864
_refine_ls_number_reflns 7361
_refine_ls_number_restraints 1
_refine_ls_R_factor_all 0.0702
_refine_ls_R_factor_gt 0.0407
_refine_ls_shift/su_max 0.039408
_refine_ls_structure_factor_coef F
_refine_ls_weighting_details
;
Method, part 1, Chebychev polynomial, (Watkin, 1994, Prince, 1982)
[weight] = 1.0/[A~0~*T~0~(x)+A~1~*T~1~(x) ... +A~n-1~]*T~n-1~(x)]
where A~i~ are the Chebychev coefficients listed below and x= Fcalc/Fmax
Method = Robust Weighting (Prince, 1982)
W = [weight] * [1-(deltaF/6*sigmaF)^2^]^2^
A~i~ are:
0.677 0.163 0.385
;
_refine_ls_weighting_scheme calc
_refine_ls_wR_factor_all 0.0664
_refine_ls_wR_factor_gt 0.0459
_refine_ls_wR_factor_ref 0.0459
_reflns_limit_h_max 38
_reflns_limit_h_min 0
_reflns_limit_k_max 30
_reflns_limit_k_min 0
_reflns_limit_l_max 9
_reflns_limit_l_min -11
_reflns_number_gt 7361
_reflns_number_total 11638
_reflns_threshold_expression I>3.00u(I)
_oxford_refine_ls_scale 0.2567(3)
_cod_data_source_file c1ra00394a.txt
_cod_data_source_block arc1618
_cod_depositor_comments
;
The following automatic conversions were performed:

data item '_symmetry_cell_setting' value 'Orthorhombic' was changed
to 'orthorhombic' in accordance with the
/home/saulius/struct/COD-crude-data/automatic-downloads/DataCite-retrospective/RSC/depositions/lib/dictionaries/cif_core.dic
dictionary named 'cif_core.dic' version 2.4.2 last updated on
2011-04-26.

Automatic conversion script
Id: cif_fix_values 6909 2019-04-08 15:41:33Z antanas 
;
_cod_original_sg_symbol_H-M 'P n a 21 '
_cod_database_code 7238421

loop_
_symmetry_equiv_pos_as_xyz
x,y,z
-x+1/2,y+1/2,z+1/2
x+1/2,-y+1/2,z
-x,-y,z+1/2

loop_
_atom_site_label
_atom_site_type_symbol
_atom_site_fract_x
_atom_site_fract_y
_atom_site_fract_z
_atom_site_U_iso_or_equiv
_atom_site_occupancy
_atom_site_adp_type
O1 O 0.24929(9) 0.21580(10) 0.4768(3) 0.0414 1.0000 Uani
C1 C 0.27454(11) 0.24683(14) 0.4077(4) 0.0296 1.0000 Uani
N1 N 0.27076(10) 0.30234(12) 0.4128(4) 0.0315 1.0000 Uani
C2 C 0.23464(12) 0.32826(14) 0.4978(5) 0.0358 1.0000 Uani
C3 C 0.23796(12) 0.39128(14) 0.4928(4) 0.0336 1.0000 Uani
O2 O 0.27641(8) 0.40661(9) 0.5757(3) 0.0336 1.0000 Uani
C4 C 0.28227(12) 0.46293(13) 0.6021(4) 0.0310 1.0000 Uani
C5 C 0.31594(12) 0.47759(14) 0.6976(4) 0.0359 1.0000 Uani
C6 C 0.32546(11) 0.53390(14) 0.7279(5) 0.0366 1.0000 Uani
C7 C 0.30050(12) 0.57519(13) 0.6570(4) 0.0334 1.0000 Uani
C8 C 0.26599(13) 0.56049(14) 0.5629(4) 0.0372 1.0000 Uani
C9 C 0.25672(12) 0.50439(14) 0.5345(4) 0.0333 1.0000 Uani
O3 O 0.30782(8) 0.63164(9) 0.6746(3) 0.0455 1.0000 Uani
C10 C 0.34510(13) 0.64928(16) 0.7597(4) 0.0406 1.0000 Uani
C11 C 0.34461(13) 0.71202(16) 0.7520(4) 0.0410 1.0000 Uani
O4 O 0.38011(10) 0.73165(12) 0.8441(3) 0.0523 1.0000 Uani
C12 C 0.38855(15) 0.79019(17) 0.8236(5) 0.0518 1.0000 Uani
C13 C 0.41139(13) 0.80304(17) 0.6788(5) 0.0478 1.0000 Uani
C14 C 0.43198(13) 0.76503(18) 0.5953(5) 0.0462 1.0000 Uani
C15 C 0.45691(14) 0.77917(18) 0.4571(5) 0.0470 1.0000 Uani
O5 O 0.44443(8) 0.74022(11) 0.3434(3) 0.0392 1.0000 Uani
C16 C 0.47175(12) 0.74791(15) 0.2155(5) 0.0381 1.0000 Uani
C17 C 0.46205(13) 0.70200(14) 0.1070(4) 0.0354 1.0000 Uani
O6 O 0.47730(8) 0.65098(9) 0.1748(3) 0.0397 1.0000 Uani
C18 C 0.46647(11) 0.60128(14) 0.1039(4) 0.0319 1.0000 Uani
C19 C 0.45181(12) 0.59770(14) -0.0426(4) 0.0337 1.0000 Uani
C20 C 0.44259(12) 0.54580(15) -0.1047(4) 0.0342 1.0000 Uani
C21 C 0.44789(11) 0.49721(15) -0.0186(4) 0.0298 1.0000 Uani
C22 C 0.46329(11) 0.50078(15) 0.1265(4) 0.0304 1.0000 Uani
C23 C 0.47236(11) 0.55321(13) 0.1886(4) 0.0299 1.0000 Uani
O7 O 0.43695(8) 0.44711(9) -0.0871(3) 0.0323 1.0000 Uani
C24 C 0.43880(13) 0.39799(15) 0.0046(4) 0.0390 1.0000 Uani
C25 C 0.41707(13) 0.35052(15) -0.0828(4) 0.0369 1.0000 Uani
N2 N 0.39526(11) 0.31311(12) 0.0221(3) 0.0315 1.0000 Uani
C26 C 0.39672(11) 0.25690(14) 0.0140(4) 0.0292 1.0000 Uani
O8 O 0.41898(8) 0.23022(10) -0.0773(3) 0.0391 1.0000 Uani
C27 C 0.36866(11) 0.22695(13) 0.1266(4) 0.0276 1.0000 Uani
C28 C 0.33680(10) 0.25298(12) 0.2152(4) 0.0286 1.0000 Uani
C29 C 0.31097(11) 0.22172(13) 0.3128(4) 0.0262 1.0000 Uani
C30 C 0.31706(11) 0.16464(13) 0.3210(4) 0.0275 1.0000 Uani
N3 N 0.34896(9) 0.13987(11) 0.2367(3) 0.0288 1.0000 Uani
C31 C 0.37445(11) 0.16963(14) 0.1436(4) 0.0290 1.0000 Uani
C32 C 0.35523(13) 0.07823(14) 0.2523(5) 0.0419 1.0000 Uani
O9 O 0.23671(8) 0.57452(9) -0.0046(3) 0.0372 1.0000 Uani
C33 C 0.26318(12) 0.54429(14) 0.0625(4) 0.0305 1.0000 Uani
N4 N 0.25936(11) 0.48836(12) 0.0613(3) 0.0322 1.0000 Uani
C34 C 0.22318(12) 0.46165(14) -0.0214(5) 0.0364 1.0000 Uani
C35 C 0.22396(12) 0.39869(14) -0.0030(4) 0.0338 1.0000 Uani
O10 O 0.26111(8) 0.37907(9) -0.0868(3) 0.0364 1.0000 Uani
C36 C 0.26815(11) 0.32239(14) -0.0934(4) 0.0299 1.0000 Uani
C37 C 0.24471(12) 0.28211(14) -0.0133(4) 0.0339 1.0000 Uani
C38 C 0.25504(13) 0.22545(15) -0.0299(4) 0.0345 1.0000 Uani
C39 C 0.28887(12) 0.20913(14) -0.1248(4) 0.0317 1.0000 Uani
C40 C 0.31192(12) 0.24905(15) -0.2072(4) 0.0350 1.0000 Uani
C41 C 0.30175(12) 0.30519(15) -0.1898(4) 0.0358 1.0000 Uani
O11 O 0.29760(9) 0.15215(9) -0.1302(3) 0.0389 1.0000 Uani
C42 C 0.33043(13) 0.13321(14) -0.2360(4) 0.0365 1.0000 Uani
C43 C 0.33356(13) 0.07019(16) -0.2185(5) 0.0429 1.0000 Uani
O12 O 0.35897(10) 0.04769(11) -0.3377(3) 0.0532 1.0000 Uani
C44 C 0.39897(18) 0.0220(2) -0.2993(7) 0.0830 1.0000 Uani
C45 C 0.43108(17) 0.0582(2) -0.2319(7) 0.0756 1.0000 Uani
C46 C 0.45123(19) 0.0570(3) -0.1039(7) 0.0795 1.0000 Uani
C47 C 0.48442(19) 0.0857(3) -0.0396(8) 0.1105 1.0000 Uani
O13 O 0.47677(11) 0.10946(15) 0.1065(4) 0.0699 1.0000 Uani
C48 C 0.48775(15) 0.07502(18) 0.2285(8) 0.0701 1.0000 Uani
C49 C 0.49148(14) 0.10889(18) 0.3691(6) 0.0563 1.0000 Uani
O14 O 0.44931(9) 0.13474(10) 0.4089(4) 0.0480 1.0000 Uani
C50 C 0.44649(11) 0.19289(14) 0.4053(5) 0.0341 1.0000 Uani
C51 C 0.42087(13) 0.21824(15) 0.5123(5) 0.0387 1.0000 Uani
C52 C 0.41521(12) 0.27669(14) 0.5108(4) 0.0343 1.0000 Uani
C53 C 0.43623(11) 0.30901(14) 0.4028(4) 0.0302 1.0000 Uani
C54 C 0.46200(11) 0.28267(15) 0.2962(4) 0.0318 1.0000 Uani
C55 C 0.46681(12) 0.22451(15) 0.2954(4) 0.0352 1.0000 Uani
O15 O 0.43400(8) 0.36629(9) 0.3970(3) 0.0323 1.0000 Uani
C56 C 0.41759(12) 0.39394(15) 0.5280(4) 0.0333 1.0000 Uani
C57 C 0.42727(12) 0.45550(14) 0.5189(4) 0.0329 1.0000 Uani
N5 N 0.39630(10) 0.48489(12) 0.4203(3) 0.0284 1.0000 Uani
C58 C 0.39439(11) 0.54087(14) 0.4264(4) 0.0290 1.0000 Uani
O16 O 0.41676(8) 0.56931(10) 0.5127(3) 0.0346 1.0000 Uani
C59 C 0.36207(11) 0.56889(14) 0.3229(4) 0.0260 1.0000 Uani
C60 C 0.32953(11) 0.54071(12) 0.2421(4) 0.0270 1.0000 Uani
C61 C 0.30030(11) 0.57017(13) 0.1517(4) 0.0279 1.0000 Uani
C62 C 0.30360(11) 0.62785(14) 0.1468(4) 0.0294 1.0000 Uani
N6 N 0.33572(9) 0.65501(10) 0.2239(3) 0.0269 1.0000 Uani
C63 C 0.36463(11) 0.62662(14) 0.3105(4) 0.0270 1.0000 Uani
C64 C 0.33852(11) 0.71707(12) 0.2123(5) 0.0347 1.0000 Uani
Cl1 Cl 0.33031(3) 0.39722(3) 0.22361(11) 0.0346 1.0000 Uani
P1 P 0.11159(3) 0.41131(4) 0.68959(14) 0.0449 1.0000 Uani
F1 F 0.11853(15) 0.41761(17) 0.5133(4) 0.1086 1.0000 Uani
F2 F 0.10647(13) 0.40287(17) 0.8606(4) 0.1046 1.0000 Uani
F3 F 0.14061(11) 0.35633(11) 0.6765(5) 0.0988 1.0000 Uani
F4 F 0.08381(10) 0.46645(12) 0.6907(6) 0.1155 1.0000 Uani
F5 F 0.15589(8) 0.44545(12) 0.7166(4) 0.0766 1.0000 Uani
F6 F 0.06778(10) 0.37718(14) 0.6621(5) 0.1032 1.0000 Uani
H1 H 0.2872(12) 0.3240(15) 0.372(4) 0.024(10) 1.0000 Uiso
H2 H 0.3781(10) 0.3318(13) 0.077(4) 0.022(8) 1.0000 Uiso
H3 H 0.2792(10) 0.4708(12) 0.091(3) 0.026(8) 1.0000 Uiso
H4 H 0.3804(12) 0.4624(15) 0.356(4) 0.033(10) 1.0000 Uiso
H21 H 0.2364 0.3155 0.6039 0.0430 1.0000 Uiso
H22 H 0.2055 0.3164 0.4543 0.0430 1.0000 Uiso
H31 H 0.2108 0.4085 0.5383 0.0404 1.0000 Uiso
H32 H 0.2410 0.4043 0.3872 0.0404 1.0000 Uiso
H51 H 0.3340 0.4475 0.7465 0.0430 1.0000 Uiso
H61 H 0.3497 0.5443 0.7992 0.0439 1.0000 Uiso
H81 H 0.2476 0.5904 0.5149 0.0447 1.0000 Uiso
H91 H 0.2318 0.4939 0.4659 0.0400 1.0000 Uiso
H101 H 0.3422 0.6364 0.8654 0.0487 1.0000 Uiso
H102 H 0.3733 0.6342 0.7160 0.0487 1.0000 Uiso
H111 H 0.3492 0.7247 0.6468 0.0492 1.0000 Uiso
H112 H 0.3155 0.7267 0.7895 0.0492 1.0000 Uiso
H121 H 0.4078 0.8036 0.9072 0.0622 1.0000 Uiso
H122 H 0.3595 0.8106 0.8260 0.0622 1.0000 Uiso
H131 H 0.4111 0.8428 0.6429 0.0574 1.0000 Uiso
H141 H 0.4307 0.7248 0.6271 0.0554 1.0000 Uiso
H151 H 0.4897 0.7764 0.4761 0.0564 1.0000 Uiso
H152 H 0.4493 0.8182 0.4248 0.0564 1.0000 Uiso
H161 H 0.5038 0.7465 0.2451 0.0457 1.0000 Uiso
H162 H 0.4651 0.7851 0.1687 0.0457 1.0000 Uiso
H171 H 0.4783 0.7088 0.0113 0.0425 1.0000 Uiso
H172 H 0.4293 0.6998 0.0871 0.0425 1.0000 Uiso
H191 H 0.4479 0.6326 -0.1032 0.0404 1.0000 Uiso
H201 H 0.4322 0.5430 -0.2103 0.0411 1.0000 Uiso
H221 H 0.4679 0.4659 0.1866 0.0365 1.0000 Uiso
H231 H 0.4831 0.5561 0.2939 0.0358 1.0000 Uiso
H241 H 0.4705 0.3884 0.0276 0.0468 1.0000 Uiso
H242 H 0.4222 0.4046 0.0998 0.0468 1.0000 Uiso
H251 H 0.4403 0.3295 -0.1399 0.0443 1.0000 Uiso
H252 H 0.3946 0.3663 -0.1537 0.0443 1.0000 Uiso
H281 H 0.3325 0.2945 0.2084 0.0343 1.0000 Uiso
H301 H 0.2981 0.1415 0.3888 0.0331 1.0000 Uiso
H311 H 0.3982 0.1501 0.0850 0.0347 1.0000 Uiso
H321 H 0.3796 0.0656 0.1843 0.0503 1.0000 Uiso
H322 H 0.3633 0.0692 0.3578 0.0503 1.0000 Uiso
H323 H 0.3269 0.0585 0.2254 0.0503 1.0000 Uiso
H341 H 0.2264 0.4710 -0.1296 0.0436 1.0000 Uiso
H342 H 0.1941 0.4764 0.0162 0.0436 1.0000 Uiso
H351 H 0.2275 0.3886 0.1046 0.0405 1.0000 Uiso
H352 H 0.1958 0.3819 -0.0422 0.0405 1.0000 Uiso
H371 H 0.2204 0.2938 0.0563 0.0406 1.0000 Uiso
H381 H 0.2379 0.1965 0.0271 0.0414 1.0000 Uiso
H401 H 0.3357 0.2372 -0.2786 0.0420 1.0000 Uiso
H411 H 0.3188 0.3339 -0.2476 0.0430 1.0000 Uiso
H421 H 0.3599 0.1510 -0.2143 0.0439 1.0000 Uiso
H422 H 0.3210 0.1430 -0.3397 0.0439 1.0000 Uiso
H431 H 0.3483 0.0610 -0.1216 0.0515 1.0000 Uiso
H432 H 0.3030 0.0536 -0.2201 0.0515 1.0000 Uiso
H441 H 0.4124 0.0060 -0.3920 0.0996 1.0000 Uiso
H442 H 0.3923 -0.0090 -0.2276 0.0996 1.0000 Uiso
H451 H 0.4397 0.0908 -0.2958 0.0907 1.0000 Uiso
H461 H 0.4390 0.0273 -0.0367 0.0955 1.0000 Uiso
H471 H 0.5104 0.0597 -0.0310 0.1327 1.0000 Uiso
H472 H 0.4922 0.1174 -0.1079 0.1327 1.0000 Uiso
H481 H 0.5169 0.0562 0.2084 0.0842 1.0000 Uiso
H482 H 0.4640 0.0460 0.2415 0.0842 1.0000 Uiso
H491 H 0.5142 0.1390 0.3542 0.0675 1.0000 Uiso
H492 H 0.5011 0.0837 0.4522 0.0675 1.0000 Uiso
H511 H 0.4062 0.1951 0.5913 0.0465 1.0000 Uiso
H521 H 0.3960 0.2951 0.5877 0.0412 1.0000 Uiso
H541 H 0.4774 0.3056 0.2185 0.0381 1.0000 Uiso
H551 H 0.4848 0.2058 0.2159 0.0423 1.0000 Uiso
H561 H 0.4325 0.3779 0.6181 0.0400 1.0000 Uiso
H562 H 0.3847 0.3881 0.5357 0.0400 1.0000 Uiso
H571 H 0.4582 0.4608 0.4802 0.0395 1.0000 Uiso
H572 H 0.4250 0.4720 0.6211 0.0395 1.0000 Uiso
H601 H 0.3272 0.4989 0.2493 0.0325 1.0000 Uiso
H621 H 0.2820 0.6499 0.0854 0.0353 1.0000 Uiso
H631 H 0.3882 0.6475 0.3663 0.0325 1.0000 Uiso
H641 H 0.3637 0.7310 0.2751 0.0417 1.0000 Uiso
H642 H 0.3437 0.7279 0.1059 0.0417 1.0000 Uiso
H643 H 0.3100 0.7341 0.2479 0.0417 1.0000 Uiso

loop_
_atom_site_aniso_label
_atom_site_aniso_U_11
_atom_site_aniso_U_22
_atom_site_aniso_U_33
_atom_site_aniso_U_23
_atom_site_aniso_U_13
_atom_site_aniso_U_12
O1 0.0437(15) 0.0261(12) 0.0545(17) 0.0000(12) 0.0171(13) -0.0026(11)
C1 0.0324(19) 0.0245(17) 0.0319(19) 0.0021(16) -0.0001(17) -0.0010(14)
N1 0.0328(17) 0.0212(15) 0.0406(18) 0.0015(14) 0.0076(15) -0.0018(12)
C2 0.0275(18) 0.0293(18) 0.051(2) -0.0069(18) 0.0065(17) 0.0045(15)
C3 0.0312(19) 0.0289(18) 0.041(2) -0.0062(17) -0.0030(17) 0.0000(15)
O2 0.0384(14) 0.0210(12) 0.0414(15) 0.0006(10) -0.0028(12) 0.0015(10)
C4 0.0342(19) 0.0246(18) 0.034(2) -0.0040(15) 0.0057(17) 0.0000(14)
C5 0.0352(18) 0.0291(17) 0.043(2) 0.0095(17) 0.0021(18) 0.0016(14)
C6 0.0327(18) 0.0331(17) 0.044(2) -0.0026(17) 0.0001(19) -0.0022(15)
C7 0.037(2) 0.0246(18) 0.039(2) 0.0036(15) 0.0053(17) -0.0042(15)
C8 0.040(2) 0.0270(18) 0.045(2) 0.0043(17) -0.0028(18) 0.0018(16)
C9 0.035(2) 0.0281(18) 0.036(2) 0.0009(15) -0.0051(17) -0.0010(15)
O3 0.0445(15) 0.0248(13) 0.067(2) 0.0001(13) -0.0150(15) -0.0034(11)
C10 0.042(2) 0.042(2) 0.037(2) -0.0035(17) 0.0022(17) -0.0097(17)
C11 0.044(2) 0.0357(19) 0.043(3) -0.0088(17) 0.0000(19) -0.0083(17)
O4 0.067(2) 0.0502(17) 0.0395(17) -0.0069(13) -0.0036(15) -0.0228(15)
C12 0.065(3) 0.044(2) 0.047(3) -0.017(2) 0.017(2) -0.021(2)
C13 0.050(2) 0.047(2) 0.047(3) -0.014(2) 0.013(2) -0.0180(19)
C14 0.041(2) 0.053(3) 0.044(3) 0.000(2) -0.004(2) -0.0113(19)
C15 0.041(2) 0.057(3) 0.043(3) -0.0104(19) 0.0021(18) -0.007(2)
O5 0.0378(15) 0.0477(16) 0.0321(14) -0.0093(12) 0.0031(12) -0.0002(12)
C16 0.045(2) 0.0339(18) 0.036(2) -0.0021(17) 0.010(2) 0.0010(15)
C17 0.041(2) 0.0293(19) 0.036(2) 0.0052(16) 0.0087(17) 0.0062(16)
O6 0.0473(15) 0.0288(12) 0.0431(16) -0.0044(12) -0.0077(13) 0.0057(11)
C18 0.0296(18) 0.0306(19) 0.036(2) -0.0056(16) 0.0028(16) 0.0014(15)
C19 0.038(2) 0.0287(19) 0.034(2) 0.0022(15) -0.0002(17) 0.0033(15)
C20 0.040(2) 0.038(2) 0.025(2) -0.0010(16) -0.0021(17) 0.0009(16)
C21 0.0289(18) 0.0338(19) 0.0268(19) -0.0010(15) 0.0026(16) -0.0056(15)
C22 0.0300(18) 0.0321(18) 0.029(2) 0.0065(15) 0.0022(16) -0.0041(15)
C23 0.0248(17) 0.0352(18) 0.029(2) -0.0008(16) 0.0003(15) 0.0011(14)
O7 0.0424(14) 0.0276(12) 0.0270(13) 0.0022(11) -0.0024(12) -0.0064(11)
C24 0.051(2) 0.0300(19) 0.036(2) 0.0074(17) -0.0018(19) -0.0102(17)
C25 0.050(2) 0.0316(19) 0.030(2) 0.0039(17) 0.0008(19) -0.0052(16)
N2 0.0381(18) 0.0267(15) 0.0296(17) 0.0013(13) 0.0074(15) -0.0028(13)
C26 0.0270(19) 0.0294(18) 0.031(2) 0.0001(16) -0.0049(16) -0.0053(14)
O8 0.0405(14) 0.0343(13) 0.0424(16) -0.0007(12) 0.0121(13) -0.0002(12)
C27 0.0269(18) 0.0224(16) 0.033(2) 0.0028(14) -0.0062(15) -0.0041(14)
C28 0.0284(17) 0.0208(14) 0.036(2) 0.0006(16) -0.0033(17) -0.0013(13)
C29 0.0247(17) 0.0231(16) 0.0306(19) -0.0023(14) -0.0008(15) -0.0016(13)
C30 0.0295(18) 0.0230(17) 0.0301(19) 0.0003(14) -0.0008(15) -0.0002(14)
N3 0.0304(15) 0.0208(13) 0.0351(17) 0.0004(13) 0.0026(14) 0.0000(11)
C31 0.0298(19) 0.0282(17) 0.029(2) -0.0028(14) 0.0015(15) -0.0022(14)
C32 0.043(2) 0.0242(18) 0.059(3) 0.0039(18) 0.0105(19) 0.0033(15)
O9 0.0399(14) 0.0227(12) 0.0489(17) 0.0052(12) -0.0118(13) 0.0049(11)
C33 0.033(2) 0.0240(17) 0.034(2) 0.0038(15) -0.0016(16) 0.0048(14)
N4 0.0328(18) 0.0276(16) 0.0363(19) 0.0031(13) -0.0108(15) 0.0052(14)
C34 0.038(2) 0.0261(18) 0.045(2) -0.0009(16) -0.0067(19) -0.0021(15)
C35 0.034(2) 0.0266(18) 0.041(2) -0.0037(17) -0.0033(18) -0.0003(15)
O10 0.0392(15) 0.0248(12) 0.0452(15) 0.0011(11) -0.0016(13) 0.0010(11)
C36 0.0310(19) 0.0244(17) 0.034(2) 0.0014(16) -0.0101(17) -0.0009(14)
C37 0.035(2) 0.0275(18) 0.039(2) -0.0021(16) -0.0040(17) 0.0006(15)
C38 0.036(2) 0.034(2) 0.033(2) 0.0032(16) -0.0008(17) -0.0029(16)
C39 0.035(2) 0.0262(18) 0.033(2) 0.0002(15) -0.0063(16) -0.0010(15)
C40 0.0310(19) 0.0320(19) 0.042(2) 0.0038(17) -0.0025(17) 0.0005(15)
C41 0.034(2) 0.0321(19) 0.041(2) 0.0094(17) -0.0048(18) -0.0072(16)
O11 0.0449(15) 0.0228(12) 0.0489(17) 0.0006(11) 0.0080(13) 0.0023(11)
C42 0.043(2) 0.0287(18) 0.038(2) -0.0043(16) 0.0029(18) -0.0014(16)
C43 0.041(2) 0.039(2) 0.049(2) -0.0090(18) 0.002(2) 0.0033(17)
O12 0.0535(18) 0.0503(16) 0.0560(19) -0.0116(14) -0.0049(15) 0.0111(14)
C44 0.068(3) 0.094(4) 0.087(4) -0.016(4) -0.011(3) 0.031(3)
C45 0.054(3) 0.069(3) 0.104(5) -0.040(3) 0.013(3) -0.010(3)
C46 0.069(4) 0.109(5) 0.060(4) -0.022(3) 0.007(3) 0.034(3)
C47 0.052(3) 0.162(6) 0.118(6) -0.099(5) 0.008(3) 0.006(4)
O13 0.052(2) 0.074(2) 0.084(3) -0.037(2) -0.0076(18) 0.0134(17)
C48 0.048(3) 0.039(2) 0.123(5) -0.026(3) 0.018(3) 0.0054(19)
C49 0.041(2) 0.046(2) 0.082(4) 0.005(2) -0.006(2) 0.0111(19)
O14 0.0487(16) 0.0273(14) 0.0678(19) 0.0027(14) 0.0073(15) -0.0022(11)
C50 0.0311(19) 0.0264(18) 0.045(2) -0.0016(17) -0.0049(18) -0.0025(14)
C51 0.039(2) 0.034(2) 0.043(2) 0.0092(18) 0.0008(19) -0.0075(17)
C52 0.0319(19) 0.034(2) 0.037(2) 0.0021(17) -0.0007(17) -0.0024(15)
C53 0.0310(18) 0.0299(18) 0.0297(19) 0.0022(16) -0.0079(17) -0.0022(15)
C54 0.0287(18) 0.037(2) 0.030(2) 0.0040(16) -0.0022(16) -0.0030(15)
C55 0.036(2) 0.033(2) 0.037(2) -0.0028(16) -0.0025(17) -0.0017(16)
O15 0.0406(14) 0.0291(13) 0.0271(13) 0.0032(11) 0.0011(12) 0.0011(11)
C56 0.038(2) 0.0331(18) 0.029(2) 0.0062(16) -0.0002(16) 0.0053(16)
C57 0.038(2) 0.0303(19) 0.031(2) 0.0030(16) -0.0047(17) 0.0030(15)
N5 0.0342(16) 0.0273(16) 0.0236(15) 0.0001(13) -0.0058(14) 0.0018(12)
C58 0.0327(19) 0.035(2) 0.0191(18) 0.0025(15) -0.0008(16) -0.0004(15)
O16 0.0389(14) 0.0323(13) 0.0327(15) -0.0011(11) -0.0063(12) -0.0001(11)
C59 0.0289(18) 0.0284(18) 0.0206(18) 0.0017(14) 0.0018(15) 0.0007(14)
C60 0.0317(17) 0.0204(15) 0.029(2) 0.0012(14) 0.0026(16) 0.0014(14)
C61 0.0257(18) 0.0244(16) 0.034(2) 0.0014(14) 0.0014(15) 0.0030(13)
C62 0.0279(18) 0.0275(17) 0.033(2) 0.0025(15) -0.0010(16) 0.0010(14)
N6 0.0266(14) 0.0231(12) 0.0311(16) 0.0015(13) 0.0038(13) 0.0009(11)
C63 0.0258(17) 0.0266(17) 0.0288(19) 0.0007(14) 0.0033(15) 0.0027(14)
C64 0.0361(19) 0.0186(15) 0.049(2) 0.0033(17) 0.0020(18) -0.0002(13)
Cl1 0.0388(5) 0.0228(4) 0.0422(5) 0.0031(4) -0.0038(5) 0.0005(4)
P1 0.0400(5) 0.0313(5) 0.0634(8) 0.0013(5) -0.0069(6) -0.0038(4)
F1 0.136(3) 0.126(3) 0.064(2) 0.014(2) -0.005(2) -0.019(3)
F2 0.102(3) 0.152(3) 0.060(2) 0.004(2) 0.0166(18) -0.017(2)
F3 0.103(2) 0.0487(15) 0.145(3) -0.0057(19) 0.017(2) 0.0199(15)
F4 0.078(2) 0.0484(15) 0.220(5) 0.001(2) -0.018(3) 0.0211(14)
F5 0.0479(15) 0.0762(18) 0.106(2) -0.0244(18) 0.0025(17) -0.0184(13)
F6 0.0691(19) 0.090(2) 0.151(3) 0.008(2) -0.027(2) -0.0437(17)

loop_
_atom_type_symbol
_atom_type_scat_dispersion_real
_atom_type_scat_dispersion_imag
_atom_type_scat_Cromer_Mann_a1
_atom_type_scat_Cromer_Mann_b1
_atom_type_scat_Cromer_Mann_a2
_atom_type_scat_Cromer_Mann_b2
_atom_type_scat_Cromer_Mann_a3
_atom_type_scat_Cromer_Mann_b3
_atom_type_scat_Cromer_Mann_a4
_atom_type_scat_Cromer_Mann_b4
_atom_type_scat_Cromer_Mann_c
_atom_type_scat_source
C 0.0033 0.0016 2.3100 20.8439 1.0200 10.2075 1.5886 0.5687 0.8650 51.6512 0.2156 'International Tables Vol C 4.2.6.8 and 6.1.1.4'
H 0.0000 0.0000 0.4930 10.5109 0.3229 26.1257 0.1402 3.1424 0.0408 57.7998 0.0030 'International Tables Vol C 4.2.6.8 and 6.1.1.4'
Cl 0.1484 0.1585 11.4604 0.0104 7.1964 1.1662 6.2556 18.5194 1.6455 47.7784 -9.5574 'International Tables Vol C 4.2.6.8 and 6.1.1.4'
F 0.0171 0.0103 3.5392 10.2825 2.6412 4.2944 1.5170 0.2615 1.0243 26.1476 0.2776 'International Tables Vol C 4.2.6.8 and 6.1.1.4'
N 0.0061 0.0033 12.2126 0.0057 3.1322 9.8933 2.0125 28.9975 1.1663 0.5826 -11.5290 'International Tables Vol C 4.2.6.8 and 6.1.1.4'
O 0.0106 0.0060 3.0485 13.2771 2.2868 5.7011 1.5463 0.3239 0.8670 32.9089 0.2508 'International Tables Vol C 4.2.6.8 and 6.1.1.4'
P 0.1023 0.0942 6.4345 1.9067 4.1791 27.1570 1.7800 0.5260 1.4908 68.1645 1.1149 'International Tables Vol C 4.2.6.8 and 6.1.1.4'

loop_
_geom_angle_atom_site_label_1
_geom_angle_atom_site_label_2
_geom_angle_atom_site_label_3
_geom_angle
_geom_angle_publ_flag
O1 C1 N1 122.0(3) yes
O1 C1 C29 119.6(3) yes
N1 C1 C29 118.4(3) yes
C1 N1 C2 120.1(3) yes
C1 N1 H1 125(3) no
C2 N1 H1 115(3) no
N1 C2 C3 110.9(3) yes
N1 C2 H21 109.115 no
C3 C2 H21 109.115 no
N1 C2 H22 109.115 no
C3 C2 H22 109.115 no
H21 C2 H22 109.465 no
C2 C3 O2 107.1(3) yes
C2 C3 H31 110.055 no
O2 C3 H31 110.052 no
C2 C3 H32 110.055 no
O2 C3 H32 110.053 no
H31 C3 H32 109.466 no
C3 O2 C4 116.4(3) yes
O2 C4 C5 116.8(3) yes
O2 C4 C9 123.3(3) yes
C5 C4 C9 119.9(3) yes
C4 C5 C6 121.1(3) yes
C4 C5 H51 119.447 no
C6 C5 H51 119.447 no
C5 C6 C7 118.7(3) yes
C5 C6 H61 120.658 no
C7 C6 H61 120.658 no
C6 C7 C8 120.3(3) yes
C6 C7 O3 123.7(3) yes
C8 C7 O3 116.0(3) yes
C7 C8 C9 120.4(3) yes
C7 C8 H81 119.796 no
C9 C8 H81 119.795 no
C4 C9 C8 119.6(3) yes
C4 C9 H91 120.208 no
C8 C9 H91 120.210 no
C7 O3 C10 118.6(3) yes
O3 C10 C11 105.3(3) yes
O3 C10 H101 110.510 no
C11 C10 H101 110.510 no
O3 C10 H102 110.508 no
C11 C10 H102 110.509 no
H101 C10 H102 109.467 no
C10 C11 O4 107.1(3) yes
C10 C11 H111 110.071 no
O4 C11 H111 110.071 no
C10 C11 H112 110.071 no
O4 C11 H112 110.072 no
H111 C11 H112 109.467 no
C11 O4 C12 112.2(3) yes
O4 C12 C13 113.1(3) yes
O4 C12 H121 108.568 no
C13 C12 H121 108.568 no
O4 C12 H122 108.569 no
C13 C12 H122 108.570 no
H121 C12 H122 109.468 no
C12 C13 C14 124.2(4) yes
C12 C13 H131 117.920 no
C14 C13 H131 117.921 no
C13 C14 C15 123.4(4) yes
C13 C14 H141 118.323 no
C15 C14 H141 118.324 no
C14 C15 O5 108.4(3) yes
C14 C15 H151 109.740 no
O5 C15 H151 109.742 no
C14 C15 H152 109.743 no
O5 C15 H152 109.743 no
H151 C15 H152 109.468 no
C15 O5 C16 109.9(3) yes
O5 C16 C17 108.6(3) yes
O5 C16 H161 109.695 no
C17 C16 H161 109.696 no
O5 C16 H162 109.695 no
C17 C16 H162 109.696 no
H161 C16 H162 109.465 no
C16 C17 O6 106.5(3) yes
C16 C17 H171 110.222 no
O6 C17 H171 110.223 no
C16 C17 H172 110.220 no
O6 C17 H172 110.222 no
H171 C17 H172 109.466 no
C17 O6 C18 117.2(3) yes
O6 C18 C19 124.2(3) yes
O6 C18 C23 115.2(3) yes
C19 C18 C23 120.6(3) yes
C18 C19 C20 119.9(3) yes
C18 C19 H191 120.040 no
C20 C19 H191 120.041 no
C19 C20 C21 119.7(3) yes
C19 C20 H201 120.174 no
C21 C20 H201 120.175 no
C20 C21 C22 120.3(3) yes
C20 C21 O7 116.3(3) yes
C22 C21 O7 123.4(3) yes
C21 C22 C23 119.7(3) yes
C21 C22 H221 120.147 no
C23 C22 H221 120.146 no
C22 C23 C18 119.8(3) yes
C22 C23 H231 120.102 no
C18 C23 H231 120.101 no
C21 O7 C24 116.2(3) yes
O7 C24 C25 107.2(3) yes
O7 C24 H241 110.047 no
C25 C24 H241 110.046 no
O7 C24 H242 110.048 no
C25 C24 H242 110.046 no
H241 C24 H242 109.468 no
C24 C25 N2 108.4(3) yes
C24 C25 H251 109.732 no
N2 C25 H251 109.734 no
C24 C25 H252 109.733 no
N2 C25 H252 109.735 no
H251 C25 H252 109.467 no
C25 N2 C26 124.3(3) yes
C25 N2 H2 109(2) no
C26 N2 H2 125(2) no
N2 C26 O8 124.6(3) yes
N2 C26 C27 114.9(3) yes
O8 C26 C27 120.5(3) yes
C26 C27 C28 124.1(3) yes
C26 C27 C31 118.3(3) yes
C28 C27 C31 117.6(3) yes
C27 C28 C29 120.4(3) yes
C27 C28 H281 119.804 no
C29 C28 H281 119.804 no
C1 C29 C28 123.2(3) yes
C1 C29 C30 117.3(3) yes
C28 C29 C30 119.4(3) yes
C29 C30 N3 119.7(3) yes
C29 C30 H301 120.157 no
N3 C30 H301 120.157 no
C30 N3 C31 121.5(3) yes
C30 N3 C32 117.8(3) yes
C31 N3 C32 120.7(3) yes
C27 C31 N3 121.3(3) yes
C27 C31 H311 119.332 no
N3 C31 H311 119.332 no
N3 C32 H321 109.467 no
N3 C32 H322 109.466 no
H321 C32 H322 109.474 no
N3 C32 H323 109.468 no
H321 C32 H323 109.476 no
H322 C32 H323 109.475 no
O9 C33 N4 121.6(3) yes
O9 C33 C61 119.9(3) yes
N4 C33 C61 118.5(3) yes
C33 N4 C34 120.1(3) yes
C33 N4 H3 118(2) no
C34 N4 H3 121(2) no
N4 C34 C35 111.5(3) yes
N4 C34 H341 108.969 no
C35 C34 H341 108.968 no
N4 C34 H342 108.970 no
C35 C34 H342 108.968 no
H341 C34 H342 109.465 no
C34 C35 O10 106.3(3) yes
C34 C35 H351 110.259 no
O10 C35 H351 110.258 no
C34 C35 H352 110.259 no
O10 C35 H352 110.258 no
H351 C35 H352 109.466 no
C35 O10 C36 117.9(3) yes
O10 C36 C37 125.5(3) yes
O10 C36 C41 115.5(3) yes
C37 C36 C41 119.0(3) yes
C36 C37 C38 120.1(3) yes
C36 C37 H371 119.956 no
C38 C37 H371 119.955 no
C37 C38 C39 120.2(3) yes
C37 C38 H381 119.925 no
C39 C38 H381 119.925 no
C38 C39 C40 120.1(3) yes
C38 C39 O11 115.9(3) yes
C40 C39 O11 124.0(3) yes
C39 C40 C41 119.6(3) yes
C39 C40 H401 120.218 no
C41 C40 H401 120.220 no
C36 C41 C40 121.1(3) yes
C36 C41 H411 119.462 no
C40 C41 H411 119.461 no
C39 O11 C42 117.4(3) yes
O11 C42 C43 106.6(3) yes
O11 C42 H421 110.191 no
C43 C42 H421 110.191 no
O11 C42 H422 110.190 no
C43 C42 H422 110.189 no
H421 C42 H422 109.467 no
C42 C43 O12 109.3(3) yes
C42 C43 H431 109.511 no
O12 C43 H431 109.513 no
C42 C43 H432 109.513 no
O12 C43 H432 109.514 no
H431 C43 H432 109.468 no
C43 O12 C44 116.3(4) yes
O12 C44 C45 115.0(5) yes
O12 C44 H441 108.068 no
C45 C44 H441 108.064 no
O12 C44 H442 108.067 no
C45 C44 H442 108.063 no
H441 C44 H442 109.468 no
C44 C45 C46 132.6(7) yes
C44 C45 H451 113.710 no
C46 C45 H451 113.714 no
C45 C46 C47 135.8(7) yes
C45 C46 H461 112.126 no
C47 C46 H461 112.121 no
C46 C47 O13 118.2(5) yes
C46 C47 H471 107.261 no
O13 C47 H471 107.264 no
C46 C47 H472 107.258 no
O13 C47 H472 107.258 no
H471 C47 H472 109.464 no
C47 O13 C48 116.0(5) yes
O13 C48 C49 110.9(3) yes
O13 C48 H481 109.117 no
C49 C48 H481 109.114 no
O13 C48 H482 109.118 no
C49 C48 H482 109.115 no
H481 C48 H482 109.466 no
C48 C49 O14 111.7(4) yes
C48 C49 H491 108.917 no
O14 C49 H491 108.916 no
C48 C49 H492 108.917 no
O14 C49 H492 108.916 no
H491 C49 H492 109.467 no
C49 O14 C50 118.1(3) yes
O14 C50 C51 117.3(3) yes
O14 C50 C55 122.2(3) yes
C51 C50 C55 120.4(3) yes
C50 C51 C52 119.9(3) yes
C50 C51 H511 120.029 no
C52 C51 H511 120.027 no
C51 C52 C53 120.1(3) yes
C51 C52 H521 119.941 no
C53 C52 H521 119.941 no
C52 C53 C54 119.0(3) yes
C52 C53 O15 123.9(3) yes
C54 C53 O15 117.1(3) yes
C53 C54 C55 120.9(3) yes
C53 C54 H541 119.532 no
C55 C54 H541 119.532 no
C54 C55 C50 119.5(3) yes
C54 C55 H551 120.236 no
C50 C55 H551 120.237 no
C53 O15 C56 116.4(3) yes
O15 C56 C57 109.8(3) yes
O15 C56 H561 109.387 no
C57 C56 H561 109.387 no
O15 C56 H562 109.388 no
C57 C56 H562 109.389 no
H561 C56 H562 109.467 no
C56 C57 N5 112.3(3) yes
C56 C57 H571 108.765 no
N5 C57 H571 108.763 no
C56 C57 H572 108.765 no
N5 C57 H572 108.763 no
H571 C57 H572 109.467 no
C57 N5 C58 118.8(3) yes
C57 N5 H4 115(2) no
C58 N5 H4 126(2) no
N5 C58 O16 123.6(3) yes
N5 C58 C59 116.6(3) yes
O16 C58 C59 119.8(3) yes
C58 C59 C60 124.2(3) yes
C58 C59 C63 117.2(3) yes
C60 C59 C63 118.6(3) yes
C59 C60 C61 120.3(3) yes
C59 C60 H601 119.829 no
C61 C60 H601 119.830 no
C33 C61 C60 124.9(3) yes
C33 C61 C62 116.4(3) yes
C60 C61 C62 118.6(3) yes
C61 C62 N6 120.8(3) yes
C61 C62 H621 119.598 no
N6 C62 H621 119.598 no
C62 N6 C63 120.9(3) yes
C62 N6 C64 118.8(3) yes
C63 N6 C64 120.3(3) yes
C59 C63 N6 120.7(3) yes
C59 C63 H631 119.648 no
N6 C63 H631 119.647 no
N6 C64 H641 109.468 no
N6 C64 H642 109.467 no
H641 C64 H642 109.477 no
N6 C64 H643 109.466 no
H641 C64 H643 109.476 no
H642 C64 H643 109.474 no
F1 P1 F2 177.3(2) yes
F1 P1 F3 86.1(2) yes
F2 P1 F3 91.2(2) yes
F1 P1 F4 89.8(3) yes
F2 P1 F4 92.9(3) yes
F3 P1 F4 175.9(3) yes
F1 P1 F5 89.6(2) yes
F2 P1 F5 89.9(2) yes
F3 P1 F5 88.53(17) yes
F4 P1 F5 90.87(17) yes
F1 P1 F6 90.1(2) yes
F2 P1 F6 90.3(2) yes
F3 P1 F6 91.18(19) yes
F4 P1 F6 89.40(19) yes
F5 P1 F6 179.6(2) yes

loop_
_geom_bond_atom_site_label_1
_geom_bond_atom_site_label_2
_geom_bond_distance
_geom_bond_publ_flag
O1 C1 1.227(4) yes
C1 N1 1.329(4) yes
C1 C29 1.510(5) yes
N1 C2 1.463(5) yes
N1 H1 0.80(4) no
C2 C3 1.506(5) yes
C2 H21 1.000 no
C2 H22 1.000 no
C3 O2 1.421(4) yes
C3 H31 1.000 no
C3 H32 1.000 no
O2 C4 1.375(4) yes
C4 C5 1.370(5) yes
C4 C9 1.390(5) yes
C5 C6 1.399(5) yes
C5 H51 1.000 no
C6 C7 1.391(5) yes
C6 H61 1.000 no
C7 C8 1.382(5) yes
C7 O3 1.372(4) yes
C8 C9 1.390(5) yes
C8 H81 1.000 no
C9 H91 1.000 no
O3 C10 1.419(4) yes
C10 C11 1.497(5) yes
C10 H101 1.000 no
C10 H102 1.000 no
C11 O4 1.427(5) yes
C11 H111 1.000 no
C11 H112 1.000 no
O4 C12 1.430(5) yes
C12 C13 1.500(6) yes
C12 H121 1.000 no
C12 H122 1.000 no
C13 C14 1.328(6) yes
C13 H131 1.000 no
C14 C15 1.487(6) yes
C14 H141 1.000 no
C15 O5 1.429(5) yes
C15 H151 1.000 no
C15 H152 1.000 no
O5 C16 1.422(5) yes
C16 C17 1.493(5) yes
C16 H161 1.000 no
C16 H162 1.000 no
C17 O6 1.435(4) yes
C17 H171 1.000 no
C17 H172 1.000 no
O6 C18 1.383(4) yes
C18 C19 1.388(5) yes
C18 C23 1.386(5) yes
C19 C20 1.384(5) yes
C19 H191 1.000 no
C20 C21 1.401(5) yes
C20 H201 1.000 no
C21 C22 1.384(5) yes
C21 O7 1.383(4) yes
C22 C23 1.395(5) yes
C22 H221 1.000 no
C23 H231 1.000 no
O7 C24 1.432(4) yes
C24 C25 1.523(5) yes
C24 H241 1.000 no
C24 H242 1.000 no
C25 N2 1.452(5) yes
C25 H251 1.000 no
C25 H252 1.000 no
N2 C26 1.343(4) yes
N2 H2 0.84(3) no
C26 O8 1.233(4) yes
C26 C27 1.497(5) yes
C27 C28 1.390(5) yes
C27 C31 1.386(5) yes
C28 C29 1.387(5) yes
C28 H281 1.000 no
C29 C30 1.375(5) yes
C30 N3 1.356(4) yes
C30 H301 1.000 no
N3 C31 1.337(4) yes
N3 C32 1.488(4) yes
C31 H311 1.000 no
C32 H321 1.000 no
C32 H322 1.000 no
C32 H323 1.000 no
O9 C33 1.230(4) yes
C33 N4 1.338(4) yes
C33 C61 1.505(5) yes
N4 C34 1.461(5) yes
N4 H3 0.78(3) no
C34 C35 1.510(5) yes
C34 H341 1.000 no
C34 H342 1.000 no
C35 O10 1.424(4) yes
C35 H351 1.000 no
C35 H352 1.000 no
O10 C36 1.369(4) yes
C36 C37 1.390(5) yes
C36 C41 1.391(5) yes
C37 C38 1.394(5) yes
C37 H371 1.000 no
C38 C39 1.381(5) yes
C38 H381 1.000 no
C39 C40 1.389(5) yes
C39 O11 1.384(4) yes
C40 C41 1.381(5) yes
C40 H401 1.000 no
C41 H411 1.000 no
O11 C42 1.441(4) yes
C42 C43 1.513(5) yes
C42 H421 1.000 no
C42 H422 1.000 no
C43 O12 1.419(5) yes
C43 H431 1.000 no
C43 H432 1.000 no
O12 C44 1.391(6) yes
C44 C45 1.427(8) yes
C44 H441 1.000 no
C44 H442 1.000 no
C45 C46 1.298(8) yes
C45 H451 1.000 no
C46 C47 1.340(8) yes
C46 H461 1.000 no
C47 O13 1.446(7) yes
C47 H471 1.000 no
C47 H472 1.000 no
O13 C48 1.407(7) yes
C48 C49 1.501(7) yes
C48 H481 1.000 no
C48 H482 1.000 no
C49 O14 1.453(5) yes
C49 H491 1.000 no
C49 H492 1.000 no
O14 C50 1.389(4) yes
C50 C51 1.370(5) yes
C50 C55 1.383(5) yes
C51 C52 1.404(5) yes
C51 H511 1.000 no
C52 C53 1.390(5) yes
C52 H521 1.000 no
C53 C54 1.381(5) yes
C53 O15 1.368(4) yes
C54 C55 1.394(5) yes
C54 H541 1.000 no
C55 H551 1.000 no
O15 C56 1.434(4) yes
C56 C57 1.498(5) yes
C56 H561 1.000 no
C56 H562 1.000 no
C57 N5 1.462(4) yes
C57 H571 1.000 no
C57 H572 1.000 no
N5 C58 1.337(5) yes
N5 H4 0.92(4) no
C58 O16 1.229(4) yes
C58 C59 1.500(5) yes
C59 C60 1.390(5) yes
C59 C63 1.383(5) yes
C60 C61 1.386(5) yes
C60 H601 1.000 no
C61 C62 1.379(5) yes
C62 N6 1.352(4) yes
C62 H621 1.000 no
N6 C63 1.347(4) yes
N6 C64 1.486(4) yes
C63 H631 1.000 no
C64 H641 1.000 no
C64 H642 1.000 no
C64 H643 1.000 no
P1 F1 1.602(4) yes
P1 F2 1.554(3) yes
P1 F3 1.578(3) yes
P1 F4 1.557(3) yes
P1 F5 1.578(3) yes
P1 F6 1.566(3) yes

loop_
_geom_hbond_atom_site_label_D
_geom_hbond_atom_site_label_H
_geom_hbond_atom_site_label_A
_geom_hbond_distance_DH
_geom_hbond_distance_HA
_geom_hbond_distance_DA
_geom_hbond_angle_DHA
_geom_hbond_publ_flag
N1 H1 Cl1 0.80(4) 2.55(4) 3.345(3) 173(3) yes
N2 H2 Cl1 0.84(3) 2.49(3) 3.330(3) 173(3) yes
N4 H3 Cl1 0.78(3) 2.62(3) 3.373(3) 166(3) yes
N5 H4 Cl1 0.92(4) 2.47(4) 3.377(3) 170(3) yes
C28 H281 Cl1 1.00 2.45 3.445(3) 171 yes
C60 H601 Cl1 1.00 2.44 3.424(3) 169 yes
